data_7112673
loop_
_publ_author_name
'Mock, Michael T.'
'Chen, Shentan'
'Rousseau, Roger'
'O'Hagan, Molly J'
'Dougherty, William G.'
'Kassel, W. Scott'
'DuBois, Daniel L.'
'Bullock, R. Morris'

_publ_section_title
;
 A rare terminal dinitrogen complex of chromium.
;
_journal_issue 44
_journal_name_full 'Chemical communications (Cambridge, England)'
_journal_page_first 12212
_journal_page_last 12214
_journal_paper_doi 10.1039/c1cc15430c
_journal_volume 47
_journal_year 2011
_chemical_formula_sum 'C30 H32 Cr0.5 N4 P2'
_chemical_formula_weight 536.54
_chemical_name_systematic
;
?
;
_space_group_IT_number 43
_symmetry_cell_setting orthorhombic
_symmetry_space_group_name_Hall 'F 2 -2d'
_symmetry_space_group_name_H-M 'F d d 2'
_atom_sites_solution_hydrogens geom
_atom_sites_solution_primary direct
_atom_sites_solution_secondary difmap
_audit_creation_method SHELXL-97
_cell_angle_alpha 90.00
_cell_angle_beta 90.00
_cell_angle_gamma 90.00
_cell_formula_units_Z 16
_cell_length_a 27.270(8)
_cell_length_b 41.838(15)
_cell_length_c 9.362(2)
_cell_measurement_reflns_used 5625
_cell_measurement_temperature 100(2)
_cell_measurement_theta_max 29.49
_cell_measurement_theta_min 2.35
_cell_volume 10681(5)
_computing_cell_refinement 'Bruker SAINT'
_computing_data_collection 'Bruker APEX2'
_computing_data_reduction 'Bruker SAINT'
_computing_molecular_graphics 'Bruker SHELXTL'
_computing_publication_material 'Bruker SHELXTL'
_computing_structure_refinement 'SHELXL-97 (Sheldrick, 2008)'
_computing_structure_solution 'SHELXS-97 (Sheldrick, 2008)'
_diffrn_ambient_temperature 100(2)
_diffrn_measured_fraction_theta_full 1.000
_diffrn_measured_fraction_theta_max 0.995
_diffrn_measurement_device_type 'Bruker APEX-II CCD'
_diffrn_measurement_method '\f and \w scans'
_diffrn_radiation_monochromator graphite
_diffrn_radiation_source 'fine-focus sealed tube'
_diffrn_radiation_type MoK\a
_diffrn_radiation_wavelength 0.71073
_diffrn_reflns_av_R_equivalents 0.0958
_diffrn_reflns_av_sigmaI/netI 0.0985
_diffrn_reflns_limit_h_max 41
_diffrn_reflns_limit_h_min -42
_diffrn_reflns_limit_k_max 64
_diffrn_reflns_limit_k_min -61
_diffrn_reflns_limit_l_max 14
_diffrn_reflns_limit_l_min -14
_diffrn_reflns_number 49496
_diffrn_reflns_theta_full 25.00
_diffrn_reflns_theta_max 33.42
_diffrn_reflns_theta_min 1.78
_exptl_absorpt_coefficient_mu 0.382
_exptl_absorpt_correction_T_max 0.9774
_exptl_absorpt_correction_T_min 0.9484
_exptl_absorpt_correction_type multi-scan
_exptl_absorpt_process_details SADABS
_exptl_crystal_colour orange
_exptl_crystal_density_diffrn 1.335
_exptl_crystal_density_method 'not measured'
_exptl_crystal_description blade
_exptl_crystal_F_000 4512
_exptl_crystal_size_max 0.14
_exptl_crystal_size_mid 0.08
_exptl_crystal_size_min 0.06
_refine_diff_density_max 0.399
_refine_diff_density_min -0.516
_refine_diff_density_rms 0.081
_refine_ls_abs_structure_details 'Flack H D (1983), Acta Cryst. A39, 876-881'
_refine_ls_abs_structure_Flack -0.006(18)
_refine_ls_extinction_method none
_refine_ls_goodness_of_fit_ref 1.009
_refine_ls_hydrogen_treatment constr
_refine_ls_matrix_type full
_refine_ls_number_parameters 330
_refine_ls_number_reflns 10249
_refine_ls_number_restraints 1
_refine_ls_restrained_S_all 1.009
_refine_ls_R_factor_all 0.0936
_refine_ls_R_factor_gt 0.0516
_refine_ls_shift/su_max 0.000
_refine_ls_shift/su_mean 0.000
_refine_ls_structure_factor_coef Fsqd
_refine_ls_weighting_details 'calc w=1/[\s^2^(Fo^2^)+(0.0465P)^2^] where P=(Fo^2^+2Fc^2^)/3'
_refine_ls_weighting_scheme calc
_refine_ls_wR_factor_gt 0.0967
_refine_ls_wR_factor_ref 0.1113
_reflns_number_gt 7295
_reflns_number_total 10249
_reflns_threshold_expression >2sigma(I)
_cod_data_source_file c1cc15430c.txt
_cod_data_source_block pnl076a
_cod_depositor_comments
;
The following automatic conversions were performed:

'_symmetry_cell_setting' value 'Orthorhombic' changed to
'orthorhombic' according to
/usr/data/users/saulius/automatic-downloads/retrospective/RSC/lib/dictionaries/cif_core.dic
dictionary named 'cif_core.dic' version 2.4.2 from 2011-04-26.

Automatic conversion script
Id: cif_fix_values 2281 2013-09-26 08:29:07Z andrius 
;
_cod_original_cell_volume 10681(6)
_cod_original_sg_symbol_H-M Fdd2
_cod_original_formula_sum 'C30 H32 Cr0.50 N4 P2'
_cod_database_code 7112673

loop_
_symmetry_equiv_pos_as_xyz
'x, y, z'
'-x, -y, z'
'x+1/4, -y+1/4, z+1/4'
'-x+1/4, y+1/4, z+1/4'
'x, y+1/2, z+1/2'
'-x, -y+1/2, z+1/2'
'x+1/4, -y+3/4, z+3/4'
'-x+1/4, y+3/4, z+3/4'
'x+1/2, y, z+1/2'
'-x+1/2, -y, z+1/2'
'x+3/4, -y+1/4, z+3/4'
'-x+3/4, y+1/4, z+3/4'
'x+1/2, y+1/2, z'
'-x+1/2, -y+1/2, z'
'x+3/4, -y+3/4, z+1/4'
'-x+3/4, y+3/4, z+1/4'

loop_
_atom_site_label
_atom_site_type_symbol
_atom_site_fract_x
_atom_site_fract_y
_atom_site_fract_z
_atom_site_U_iso_or_equiv
_atom_site_adp_type
_atom_site_occupancy
_atom_site_symmetry_multiplicity
_atom_site_calc_flag
_atom_site_refinement_flags
Cr1 Cr 0.2500 0.2500 0.05454(5) 0.01428(10) Uani 1 2 d S
N1 N 0.10616(6) 0.24691(4) 0.1384(2) 0.0165(4) Uani 1 1 d .
N2 N 0.29885(7) 0.28149(4) 0.3818(2) 0.0171(4) Uani 1 1 d .
N3 N 0.28603(7) 0.23074(5) -0.0943(2) 0.0203(4) Uani 1 1 d .
N4 N 0.30622(8) 0.22053(6) -0.1897(2) 0.0309(5) Uani 1 1 d .
P1 P 0.30313(2) 0.226619(13) 0.21871(6) 0.01508(11) Uani 1 1 d .
P2 P 0.19071(2) 0.211150(13) 0.08492(6) 0.01528(11) Uani 1 1 d .
C1 C 0.30761(9) 0.17418(6) 0.4191(3) 0.0256(5) Uani 1 1 d .
H1A H 0.3153 0.1891 0.4924 0.031 Uiso 1 1 calc R
C2 C 0.30406(9) 0.14154(6) 0.4505(3) 0.0333(7) Uani 1 1 d .
H2A H 0.3089 0.1344 0.5458 0.040 Uiso 1 1 calc R
C3 C 0.29366(10) 0.11964(6) 0.3452(4) 0.0375(7) Uani 1 1 d .
H3A H 0.2910 0.0976 0.3684 0.045 Uiso 1 1 calc R
C4 C 0.28706(9) 0.12950(6) 0.2064(4) 0.0338(6) Uani 1 1 d .
H4A H 0.2804 0.1143 0.1334 0.041 Uiso 1 1 calc R
C5 C 0.29020(9) 0.16204(6) 0.1733(3) 0.0260(5) Uani 1 1 d .
H5A H 0.2857 0.1689 0.0774 0.031 Uiso 1 1 calc R
C6 C 0.29987(8) 0.18471(5) 0.2797(3) 0.0191(5) Uani 1 1 d .
C7 C 0.36703(8) 0.22268(5) 0.1487(3) 0.0175(4) Uani 1 1 d .
H7A H 0.3855 0.2080 0.2120 0.021 Uiso 1 1 calc R
H7B H 0.3657 0.2128 0.0528 0.021 Uiso 1 1 calc R
C8 C 0.05477(8) 0.25291(5) 0.1012(3) 0.0213(5) Uani 1 1 d .
H8A H 0.0526 0.2572 -0.0025 0.026 Uiso 1 1 calc R
H8B H 0.0436 0.2723 0.1521 0.026 Uiso 1 1 calc R
C9 C -0.01676(9) 0.21722(6) 0.0428(3) 0.0279(5) Uani 1 1 d .
H9A H -0.0182 0.2266 -0.0496 0.033 Uiso 1 1 calc R
C10 C -0.05221(9) 0.19483(6) 0.0844(3) 0.0327(6) Uani 1 1 d .
H10A H -0.0777 0.1891 0.0200 0.039 Uiso 1 1 calc R
C11 C -0.05040(9) 0.18099(6) 0.2178(3) 0.0337(6) Uani 1 1 d .
H11A H -0.0749 0.1662 0.2466 0.040 Uiso 1 1 calc R
C12 C -0.01231(9) 0.18893(6) 0.3098(3) 0.0310(6) Uani 1 1 d .
H12A H -0.0104 0.1791 0.4010 0.037 Uiso 1 1 calc R
C13 C 0.02289(9) 0.21108(6) 0.2700(3) 0.0237(5) Uani 1 1 d .
H13A H 0.0487 0.2162 0.3341 0.028 Uiso 1 1 calc R
C14 C 0.02074(8) 0.22585(5) 0.1371(3) 0.0194(4) Uani 1 1 d .
C15 C 0.12752(8) 0.22404(5) 0.0370(3) 0.0184(4) Uani 1 1 d .
H15A H 0.1282 0.2339 -0.0591 0.022 Uiso 1 1 calc R
H15B H 0.1061 0.2049 0.0319 0.022 Uiso 1 1 calc R
C16 C 0.21129(9) 0.16797(6) -0.1383(3) 0.0203(5) Uani 1 1 d .
H16A H 0.2286 0.1853 -0.1801 0.024 Uiso 1 1 calc R
C17 C 0.20915(9) 0.13875(6) -0.2089(3) 0.0256(5) Uani 1 1 d .
H17A H 0.2250 0.1363 -0.2987 0.031 Uiso 1 1 calc R
C18 C 0.18424(9) 0.11340(6) -0.1495(3) 0.0249(5) Uani 1 1 d .
H18A H 0.1824 0.0936 -0.1990 0.030 Uiso 1 1 calc R
C19 C 0.16202(9) 0.11675(6) -0.0187(3) 0.0271(5) Uani 1 1 d .
H19A H 0.1455 0.0991 0.0234 0.033 Uiso 1 1 calc R
C20 C 0.16376(9) 0.14574(6) 0.0517(3) 0.0251(5) Uani 1 1 d .
H20A H 0.1480 0.1478 0.1417 0.030 Uiso 1 1 calc R
C21 C 0.18821(8) 0.17204(5) -0.0065(3) 0.0181(4) Uani 1 1 d .
C22 C 0.17931(8) 0.19790(5) 0.2728(2) 0.0170(4) Uani 1 1 d .
H22A H 0.1435 0.1969 0.2890 0.020 Uiso 1 1 calc R
H22B H 0.1924 0.1760 0.2847 0.020 Uiso 1 1 calc R
C23 C 0.30318(8) 0.29676(5) 0.5244(2) 0.0194(5) Uani 1 1 d .
H23A H 0.2874 0.2826 0.5957 0.023 Uiso 1 1 calc R
H23B H 0.2846 0.3171 0.5228 0.023 Uiso 1 1 calc R
C24 C 0.37594(9) 0.33365(6) 0.5514(3) 0.0257(5) Uani 1 1 d .
H24A H 0.3577 0.3498 0.5037 0.031 Uiso 1 1 calc R
C25 C 0.42338(10) 0.34014(7) 0.5976(3) 0.0325(6) Uani 1 1 d .
H25A H 0.4372 0.3607 0.5824 0.039 Uiso 1 1 calc R
C26 C 0.45041(9) 0.31670(7) 0.6654(3) 0.0315(6) Uani 1 1 d .
H26A H 0.4830 0.3211 0.6958 0.038 Uiso 1 1 calc R
C27 C 0.43036(9) 0.28734(7) 0.6886(3) 0.0278(6) Uani 1 1 d .
H27A H 0.4490 0.2713 0.7360 0.033 Uiso 1 1 calc R
C28 C 0.38272(9) 0.28060(6) 0.6435(3) 0.0227(5) Uani 1 1 d .
H28A H 0.3692 0.2600 0.6600 0.027 Uiso 1 1 calc R
C29 C 0.35492(8) 0.30384(5) 0.5743(2) 0.0195(4) Uani 1 1 d .
C30 C 0.31660(8) 0.24840(5) 0.3861(2) 0.0171(4) Uani 1 1 d .
H30A H 0.3010 0.2371 0.4671 0.021 Uiso 1 1 calc R
H30B H 0.3525 0.2484 0.4025 0.021 Uiso 1 1 calc R

loop_
_atom_site_aniso_label
_atom_site_aniso_U_11
_atom_site_aniso_U_22
_atom_site_aniso_U_33
_atom_site_aniso_U_23
_atom_site_aniso_U_13
_atom_site_aniso_U_12
Cr1 0.0138(2) 0.0144(2) 0.0146(2) 0.000 0.000 -0.00132(18)
N1 0.0125(8) 0.0154(9) 0.0215(10) -0.0016(7) -0.0018(7) -0.0006(6)
N2 0.0166(9) 0.0172(9) 0.0175(9) -0.0017(7) -0.0009(7) 0.0005(7)
N3 0.0171(9) 0.0229(10) 0.0208(10) -0.0025(8) -0.0002(8) -0.0044(7)
N4 0.0259(11) 0.0412(13) 0.0257(12) -0.0102(10) 0.0061(9) -0.0076(9)
P1 0.0145(2) 0.0133(3) 0.0174(3) 0.0006(2) 0.0002(2) -0.0009(2)
P2 0.0144(2) 0.0141(2) 0.0173(3) -0.0013(2) 0.0009(2) -0.0013(2)
C1 0.0189(11) 0.0260(12) 0.0320(14) 0.0078(10) 0.0079(10) 0.0063(9)
C2 0.0269(13) 0.0300(14) 0.0431(17) 0.0173(12) 0.0180(12) 0.0097(11)
C3 0.0256(13) 0.0160(12) 0.071(2) 0.0112(13) 0.0119(14) -0.0006(9)
C4 0.0233(12) 0.0171(11) 0.061(2) -0.0025(13) 0.0012(13) -0.0021(9)
C5 0.0206(12) 0.0212(12) 0.0362(15) -0.0015(10) -0.0030(10) 0.0013(9)
C6 0.0136(10) 0.0143(10) 0.0292(13) 0.0022(9) 0.0023(8) -0.0002(7)
C7 0.0152(10) 0.0150(10) 0.0222(12) -0.0016(9) 0.0003(8) 0.0000(8)
C8 0.0136(10) 0.0210(11) 0.0292(13) 0.0018(9) -0.0029(8) 0.0012(8)
C9 0.0238(12) 0.0267(13) 0.0331(14) -0.0029(11) -0.0048(11) -0.0010(10)
C10 0.0195(12) 0.0322(14) 0.0463(18) -0.0048(12) -0.0091(12) -0.0046(10)
C11 0.0223(13) 0.0308(14) 0.0480(17) -0.0051(13) 0.0089(12) -0.0097(10)
C12 0.0287(13) 0.0338(14) 0.0304(14) 0.0010(12) 0.0079(12) -0.0040(10)
C13 0.0188(11) 0.0279(12) 0.0243(13) -0.0042(10) 0.0030(9) -0.0029(9)
C14 0.0136(10) 0.0173(10) 0.0275(12) -0.0033(9) 0.0018(8) 0.0021(8)
C15 0.0168(10) 0.0178(10) 0.0206(12) -0.0009(9) -0.0015(8) -0.0030(8)
C16 0.0225(11) 0.0213(11) 0.0171(11) 0.0000(9) -0.0002(9) -0.0040(9)
C17 0.0298(13) 0.0261(12) 0.0209(12) -0.0053(10) 0.0033(10) -0.0018(10)
C18 0.0235(12) 0.0213(11) 0.0298(13) -0.0082(10) 0.0000(10) 0.0009(9)
C19 0.0271(13) 0.0219(12) 0.0324(14) -0.0035(10) 0.0055(10) -0.0077(9)
C20 0.0271(12) 0.0226(12) 0.0257(12) -0.0052(10) 0.0073(10) -0.0066(9)
C21 0.0155(10) 0.0165(10) 0.0223(12) -0.0019(8) -0.0004(8) -0.0013(8)
C22 0.0176(10) 0.0145(10) 0.0190(11) 0.0003(8) 0.0016(8) 0.0000(8)
C23 0.0161(10) 0.0221(11) 0.0201(12) -0.0029(9) -0.0014(8) 0.0005(8)
C24 0.0253(12) 0.0272(12) 0.0247(12) -0.0038(10) -0.0043(10) -0.0026(9)
C25 0.0294(13) 0.0367(15) 0.0313(15) -0.0044(12) 0.0002(11) -0.0118(11)
C26 0.0179(12) 0.0465(17) 0.0302(14) -0.0092(12) -0.0026(10) -0.0022(11)
C27 0.0215(12) 0.0402(15) 0.0218(13) -0.0043(11) -0.0025(9) 0.0053(11)
C28 0.0208(11) 0.0298(13) 0.0174(11) -0.0022(10) -0.0010(9) -0.0001(9)
C29 0.0203(11) 0.0237(11) 0.0144(11) -0.0041(9) -0.0009(9) -0.0006(8)
C30 0.0163(10) 0.0168(10) 0.0182(11) 0.0019(8) -0.0011(8) -0.0011(8)

loop_
_atom_type_symbol
_atom_type_description
_atom_type_scat_dispersion_real
_atom_type_scat_dispersion_imag
_atom_type_scat_source
C C 0.0033 0.0016 'International Tables Vol C Tables 4.2.6.8 and 6.1.1.4'
H H 0.0000 0.0000 'International Tables Vol C Tables 4.2.6.8 and 6.1.1.4'
N N 0.0061 0.0033 'International Tables Vol C Tables 4.2.6.8 and 6.1.1.4'
P P 0.1023 0.0942 'International Tables Vol C Tables 4.2.6.8 and 6.1.1.4'
Cr Cr 0.3209 0.6236 'International Tables Vol C Tables 4.2.6.8 and 6.1.1.4'

loop_
_geom_angle_atom_site_label_1
_geom_angle_atom_site_label_2
_geom_angle_atom_site_label_3
_geom_angle
_geom_angle_site_symmetry_1
_geom_angle_site_symmetry_3
N3 Cr1 N3 84.73(12) 14 .
N3 Cr1 P2 98.92(6) 14 14
N3 Cr1 P2 91.54(6) . 14
N3 Cr1 P2 91.54(6) 14 .
N3 Cr1 P2 98.92(6) . .
P2 Cr1 P2 165.86(4) 14 .
N3 Cr1 P1 172.63(6) 14 .
N3 Cr1 P1 89.08(6) . .
P2 Cr1 P1 77.22(3) 14 .
P2 Cr1 P1 93.36(3) . .
N3 Cr1 P1 89.08(6) 14 14
N3 Cr1 P1 172.63(6) . 14
P2 Cr1 P1 93.36(3) 14 14
P2 Cr1 P1 77.22(3) . 14
P1 Cr1 P1 97.36(4) . 14
C7 N1 C8 110.05(16) 14 .
C7 N1 C15 114.13(17) 14 .
C8 N1 C15 109.72(17) . .
C22 N2 C30 116.14(18) 14 .
C22 N2 C23 109.96(17) 14 .
C30 N2 C23 110.83(18) . .
N4 N3 Cr1 175.5(2) . .
C6 P1 C30 102.44(11) . .
C6 P1 C7 93.99(10) . .
C30 P1 C7 98.92(10) . .
C6 P1 Cr1 124.99(7) . .
C30 P1 Cr1 118.42(7) . .
C7 P1 Cr1 112.71(8) . .
C21 P2 C15 96.36(10) . .
C21 P2 C22 99.61(10) . .
C15 P2 C22 99.14(10) . .
C21 P2 Cr1 126.29(8) . .
C15 P2 Cr1 114.49(7) . .
C22 P2 Cr1 116.15(7) . .
C6 C1 C2 119.6(3) . .
C3 C2 C1 120.9(3) . .
C2 C3 C4 120.3(2) . .
C3 C4 C5 119.5(3) . .
C4 C5 C6 120.9(3) . .
C1 C6 C5 118.7(2) . .
C1 C6 P1 125.66(19) . .
C5 C6 P1 115.60(19) . .
N1 C7 P1 114.23(14) 14 .
N1 C8 C14 114.12(18) . .
C10 C9 C14 120.1(3) . .
C11 C10 C9 120.5(2) . .
C10 C11 C12 119.2(2) . .
C13 C12 C11 120.8(3) . .
C14 C13 C12 120.6(2) . .
C13 C14 C9 118.8(2) . .
C13 C14 C8 120.6(2) . .
C9 C14 C8 120.3(2) . .
N1 C15 P2 113.59(15) . .
C21 C16 C17 120.6(2) . .
C18 C17 C16 120.4(2) . .
C17 C18 C19 120.0(2) . .
C18 C19 C20 120.0(2) . .
C19 C20 C21 121.5(2) . .
C16 C21 C20 117.6(2) . .
C16 C21 P2 120.05(17) . .
C20 C21 P2 122.32(18) . .
N2 C22 P2 114.44(15) 14 .
N2 C23 C29 115.79(19) . .
C29 C24 C25 120.7(2) . .
C24 C25 C26 120.0(2) . .
C27 C26 C25 120.0(2) . .
C26 C27 C28 120.5(2) . .
C29 C28 C27 120.4(2) . .
C24 C29 C28 118.3(2) . .
C24 C29 C23 120.8(2) . .
C28 C29 C23 120.9(2) . .
N2 C30 P1 112.13(15) . .

loop_
_geom_bond_atom_site_label_1
_geom_bond_atom_site_label_2
_geom_bond_distance
_geom_bond_site_symmetry_2
Cr1 N3 1.886(2) 14
Cr1 N3 1.886(2) .
Cr1 P2 2.3102(8) 14
Cr1 P2 2.3102(8) .
Cr1 P1 2.3277(8) .
Cr1 P1 2.3277(8) 14
N1 C7 1.471(3) 14
N1 C8 1.466(3) .
N1 C15 1.469(3) .
N2 C22 1.463(3) 14
N2 C30 1.467(3) .
N2 C23 1.484(3) .
N3 N4 1.133(3) .
P1 C6 1.846(2) .
P1 C30 1.849(2) .
P1 C7 1.869(2) .
P2 C21 1.848(2) .
P2 C15 1.860(2) .
P2 C22 1.870(2) .
C1 C6 1.393(4) .
C1 C2 1.400(3) .
C2 C3 1.375(4) .
C3 C4 1.375(4) .
C4 C5 1.399(3) .
C5 C6 1.401(3) .
C7 N1 1.471(3) 14
C8 C14 1.502(3) .
C9 C10 1.401(4) .
C9 C14 1.398(4) .
C10 C11 1.378(4) .
C11 C12 1.389(4) .
C12 C13 1.385(3) .
C13 C14 1.390(3) .
C16 C21 1.396(3) .
C16 C17 1.391(3) .
C17 C18 1.377(3) .
C18 C19 1.374(4) .
C19 C20 1.381(3) .
C20 C21 1.397(3) .
C22 N2 1.463(3) 14
C23 C29 1.515(3) .
C24 C29 1.389(3) .
C24 C25 1.391(3) .
C25 C26 1.381(4) .
C26 C27 1.362(4) .
C27 C28 1.395(4) .
C28 C29 1.393(3) .
